data_7126390
loop_
_publ_author_name
'Adachi, Yohei'
'Arai, Fuka'
'J\"akle, Frieder'

_publ_section_title
;
 Extended conjugated borenium dimers via late stage functionalization of
 air-stable borepinium ions.
;
_journal_issue 38
_journal_name_full 'Chemical communications (Cambridge, England)'
_journal_page_first 5119
_journal_page_last 5122
_journal_paper_doi 10.1039/d0cc02514c
_journal_volume 56
_journal_year 2020
_chemical_formula_moiety 'C27 H30 B F2 N2 S2, F6 P'
_chemical_formula_sum 'C27.5 H31 B Cl F8 N2 P S2'
_chemical_formula_weight 682.89
_space_group_crystal_system monoclinic
_space_group_IT_number 14
_space_group_name_Hall '-P 2ybc'
_space_group_name_H-M_alt 'P 1 21/c 1'
_atom_sites_solution_hydrogens geom
_atom_sites_solution_primary iterative
_audit_creation_date 2020-03-30
_audit_creation_method
;
Olex2 1.3
(compiled Nov 21 2019 18:26:39 for OlexSys, GUI svn.r6003)
;
_audit_update_record
;
2020-04-08 deposited with the CCDC.	2020-04-15 downloaded from the CCDC.
;
_cell_angle_alpha 90
_cell_angle_beta 111.168(6)
_cell_angle_gamma 90
_cell_formula_units_Z 4
_cell_length_a 15.040(6)
_cell_length_b 13.437(5)
_cell_length_c 16.768(7)
_cell_measurement_reflns_used 1635
_cell_measurement_temperature 123.15
_cell_measurement_theta_max 27.42
_cell_measurement_theta_min 7.09
_cell_volume 3160(2)
_computing_molecular_graphics 'Olex2 1.3 (Dolomanov et al., 2009)'
_computing_publication_material 'Olex2 1.3 (Dolomanov et al., 2009)'
_computing_structure_refinement 'SHELXL 2016/6 (Sheldrick, 2015)'
_computing_structure_solution 'SIR92 (Altomare, et al., 1994)'
_diffrn_ambient_temperature 123.15
_diffrn_measured_fraction_theta_full 0.996
_diffrn_measured_fraction_theta_max 0.990
_diffrn_measurement_device_type RAXIS-RAPID
_diffrn_radiation_type MoK\a
_diffrn_radiation_wavelength 0.71075
_diffrn_reflns_av_R_equivalents 0.0601
_diffrn_reflns_av_unetI/netI 0.0530
_diffrn_reflns_Laue_measured_fraction_full 0.996
_diffrn_reflns_Laue_measured_fraction_max 0.990
_diffrn_reflns_limit_h_max 19
_diffrn_reflns_limit_h_min -19
_diffrn_reflns_limit_k_max 17
_diffrn_reflns_limit_k_min -14
_diffrn_reflns_limit_l_max 21
_diffrn_reflns_limit_l_min -20
_diffrn_reflns_number 29129
_diffrn_reflns_point_group_measured_fraction_full 0.996
_diffrn_reflns_point_group_measured_fraction_max 0.990
_diffrn_reflns_theta_full 25.242
_diffrn_reflns_theta_max 27.424
_diffrn_reflns_theta_min 3.015
_exptl_absorpt_coefficient_mu 0.373
_exptl_absorpt_correction_T_max 0.918
_exptl_absorpt_correction_T_min 0.565
_exptl_absorpt_correction_type multi-scan
_exptl_absorpt_process_details 'ABSCOR (Rigaku, 1995)'
_exptl_crystal_colour colourless
_exptl_crystal_colour_primary colourless
_exptl_crystal_density_diffrn 1.435
_exptl_crystal_description block
_exptl_crystal_F_000 1404
_exptl_crystal_size_max 0.8
_exptl_crystal_size_mid 0.4
_exptl_crystal_size_min 0.3
_refine_diff_density_max 1.182
_refine_diff_density_min -0.610
_refine_diff_density_rms 0.082
_refine_ls_extinction_method none
_refine_ls_goodness_of_fit_ref 1.117
_refine_ls_hydrogen_treatment constr
_refine_ls_matrix_type full
_refine_ls_number_parameters 378
_refine_ls_number_reflns 7123
_refine_ls_number_restraints 10
_refine_ls_restrained_S_all 1.140
_refine_ls_R_factor_all 0.0961
_refine_ls_R_factor_gt 0.0719
_refine_ls_shift/su_max 0.001
_refine_ls_shift/su_mean 0.000
_refine_ls_structure_factor_coef Fsqd
_refine_ls_weighting_details 'w=1/[\s^2^(Fo^2^)+(0.1171P)^2^+2.4957P] where P=(Fo^2^+2Fc^2^)/3'
_refine_ls_weighting_scheme calc
_refine_ls_wR_factor_gt 0.2067
_refine_ls_wR_factor_ref 0.2323
_reflns_Friedel_coverage 0.000
_reflns_number_gt 4982
_reflns_number_total 7123
_reflns_threshold_expression 'I > 2\s(I)'
_cod_data_source_file d0cc02514c2.cif
_cod_data_source_block shelxl_sq
_cod_depositor_comments 'Adding full bibliography for 7126390.cif.'
_cod_original_formula_sum 'C27.50 H31 B Cl F8 N2 P S2'
_cod_database_code 7126390
_shelx_shelxl_version_number 2016/6
_shelx_space_group_comment
;
The symmetry employed for this shelxl refinement is uniquely defined
by the following loop, which should always be used as a source of
symmetry information in preference to the above space-group names.
They are only intended as comments.
;
_shelx_estimated_absorpt_t_max 0.896
_shelx_estimated_absorpt_t_min 0.755
_olex2_refinement_description
;
1. Fixed Uiso
 At 1.2 times of:
  All C(H) groups
 At 1.5 times of:
  All C(H,H,H) groups
2.a Aromatic/amide H refined with riding coordinates:
 C2(H2), C11(H11), C1(H1), C5(H5), C12(H12), C8(H8)
2.b Idealised Me refined as rotating group:
 C24(H24A,H24B,H24C), C21(H21A,H21B,H21C), C22(H22A,H22B,H22C), C25(H25A,H25B,
 H25C), C26(H26A,H26B,H26C), C23(H23A,H23B,H23C), C27(H27A,H27B,H27C), C20(H20A,
 H20B,H20C)
;
_platon_squeeze_void_probe_radius 1.20
_olex2_submission_special_instructions 'No special instructions were received'

loop_
_space_group_symop_operation_xyz
'x, y, z'
'-x, y+1/2, -z+1/2'
'-x, -y, -z'
'x, -y-1/2, z-1/2'

loop_
_atom_site_label
_atom_site_type_symbol
_atom_site_fract_x
_atom_site_fract_y
_atom_site_fract_z
_atom_site_U_iso_or_equiv
_atom_site_adp_type
_atom_site_occupancy
_atom_site_site_symmetry_order
_atom_site_calc_flag
_atom_site_refinement_flags_posn
_atom_site_refinement_flags_adp
_atom_site_refinement_flags_occupancy
_atom_site_disorder_assembly
_atom_site_disorder_group
S1 S 0.77605(6) 0.30780(7) 0.23801(5) 0.0407(2) Uani 1 1 d . . . . .
S2 S 0.64192(6) 0.15607(7) -0.08972(5) 0.0391(2) Uani 1 1 d . . . . .
P1 P 0.73549(8) -0.17900(7) -0.11473(7) 0.0471(3) Uani 1 1 d . . . . .
F1 F 0.30293(17) 0.5169(2) 0.07137(17) 0.0630(7) Uani 1 1 d . . . . .
F2 F 0.23381(15) 0.4331(2) -0.08628(17) 0.0647(7) Uani 1 1 d . . . . .
F7 F 0.8183(3) -0.1024(4) -0.0888(2) 0.1315(17) Uani 1 1 d . . . . .
F5 F 0.8015(4) -0.2692(3) -0.1101(3) 0.153(2) Uani 1 1 d . . . . .
F6 F 0.6629(3) -0.0919(3) -0.1304(4) 0.1389(18) Uani 1 1 d . . . . .
F3 F 0.7396(3) -0.1976(3) -0.0221(2) 0.1110(13) Uani 1 1 d . . . . .
F4 F 0.7277(3) -0.1632(3) -0.2122(2) 0.0964(11) Uani 1 1 d . . . . .
F8 F 0.6499(3) -0.2561(3) -0.1484(2) 0.1304(17) Uani 1 1 d . . . . .
N1 N 0.84753(19) 0.1308(2) 0.10315(17) 0.0366(6) Uani 1 1 d . . . . .
N2 N 0.74370(18) 0.04029(19) 0.13564(16) 0.0317(5) Uani 1 1 d . . . . .
C24 C 0.9864(3) 0.2447(4) 0.1543(3) 0.0576(10) Uani 1 1 d . . . . .
H24A H 0.965967 0.265963 0.200884 0.086 Uiso 1 1 calc R U . . .
H24B H 1.020104 0.299545 0.138832 0.086 Uiso 1 1 calc R U . . .
H24C H 1.029196 0.187373 0.172934 0.086 Uiso 1 1 calc R U . . .
C2 C 0.6511(3) 0.4446(2) 0.2062(2) 0.0392(7) Uani 1 1 d . . . . .
H2 H 0.618334 0.503147 0.211579 0.047 Uiso 1 1 calc R U . . .
C15 C 0.7587(2) 0.1313(2) 0.10734(19) 0.0314(6) Uani 1 1 d . . . . .
C11 C 0.5040(2) 0.2790(3) -0.1462(2) 0.0388(7) Uani 1 1 d . . . . .
H11 H 0.452427 0.316560 -0.183953 0.047 Uiso 1 1 calc R U . . .
C19 C 0.6528(2) 0.0023(3) 0.1453(2) 0.0366(7) Uani 1 1 d . . . . .
C10 C 0.5357(2) 0.2865(2) -0.0547(2) 0.0345(7) Uani 1 1 d . . . . .
C14 C 0.6781(2) 0.2993(2) 0.1417(2) 0.0357(7) Uani 1 1 d . . . . .
C17 C 0.8239(2) -0.0195(3) 0.1470(2) 0.0406(8) Uani 1 1 d . . . . .
C1 C 0.7358(3) 0.4171(3) 0.2645(2) 0.0425(8) Uani 1 1 d . . . . .
H1 H 0.769276 0.454240 0.314619 0.051 Uiso 1 1 calc R U . . .
C9 C 0.4816(2) 0.3461(2) -0.0136(2) 0.0334(7) Uani 1 1 d . . . . .
C5 C 0.4534(3) 0.4453(3) 0.0958(2) 0.0417(8) Uani 1 1 d . . . . .
H5 H 0.475765 0.473848 0.151402 0.050 Uiso 1 1 calc R U . . .
C21 C 0.8382(3) -0.1272(3) 0.1725(3) 0.0582(11) Uani 1 1 d . . . . .
H21A H 0.851751 -0.133248 0.234015 0.087 Uiso 1 1 calc R U . . .
H21B H 0.891866 -0.153934 0.159212 0.087 Uiso 1 1 calc R U . . .
H21C H 0.780247 -0.164710 0.140882 0.087 Uiso 1 1 calc R U . . .
C13 C 0.6142(2) 0.2257(2) -0.0140(2) 0.0346(7) Uani 1 1 d . . . . .
C22 C 0.8389(3) 0.3085(3) 0.0465(3) 0.0510(9) Uani 1 1 d . . . . .
H22A H 0.781670 0.292066 -0.002938 0.076 Uiso 1 1 calc R U . . .
H22B H 0.875858 0.359219 0.030077 0.076 Uiso 1 1 calc R U . . .
H22C H 0.820099 0.334113 0.092818 0.076 Uiso 1 1 calc R U . . .
C12 C 0.5549(3) 0.2130(3) -0.1730(2) 0.0437(8) Uani 1 1 d . . . . .
H12 H 0.543693 0.199693 -0.231478 0.052 Uiso 1 1 calc R U . . .
C25 C 0.5861(3) 0.0858(3) 0.1461(3) 0.0454(8) Uani 1 1 d . . . . .
H25A H 0.617397 0.129556 0.194966 0.068 Uiso 1 1 calc R U . . .
H25B H 0.527966 0.058043 0.150864 0.068 Uiso 1 1 calc R U . . .
H25C H 0.569595 0.124033 0.092934 0.068 Uiso 1 1 calc R U . . .
C16 C 0.8880(2) 0.0385(3) 0.1282(2) 0.0445(8) Uani 1 1 d . . . . .
C4 C 0.5173(2) 0.3883(2) 0.0702(2) 0.0345(7) Uani 1 1 d . . . . .
C6 C 0.3612(3) 0.4612(3) 0.0443(3) 0.0464(9) Uani 1 1 d . . . . .
C18 C 0.8992(2) 0.2157(3) 0.0766(2) 0.0440(8) Uani 1 1 d . . . . .
C26 C 0.6039(3) -0.0662(3) 0.0688(2) 0.0475(9) Uani 1 1 d . . . . .
H26A H 0.594885 -0.030183 0.015571 0.071 Uiso 1 1 calc R U . . .
H26B H 0.541819 -0.087157 0.069475 0.071 Uiso 1 1 calc R U . . .
H26C H 0.643869 -0.124853 0.072360 0.071 Uiso 1 1 calc R U . . .
C8 C 0.3845(2) 0.3634(3) -0.0642(2) 0.0414(8) Uani 1 1 d . . . . .
H8 H 0.358952 0.335082 -0.119745 0.050 Uiso 1 1 calc R U . . .
C7 C 0.3275(3) 0.4188(3) -0.0357(3) 0.0474(9) Uani 1 1 d . . . . .
C23 C 0.9237(3) 0.1787(3) -0.0001(3) 0.0557(10) Uani 1 1 d . . . . .
H23A H 0.954130 0.113186 0.013141 0.084 Uiso 1 1 calc R U . . .
H23B H 0.967401 0.225840 -0.011472 0.084 Uiso 1 1 calc R U . . .
H23C H 0.865120 0.173591 -0.050656 0.084 Uiso 1 1 calc R U . . .
C27 C 0.6779(3) -0.0524(4) 0.2314(3) 0.0627(12) Uani 1 1 d . . . . .
H27A H 0.712283 -0.113926 0.230100 0.094 Uiso 1 1 calc R U . . .
H27B H 0.619126 -0.068520 0.241318 0.094 Uiso 1 1 calc R U . . .
H27C H 0.718122 -0.009540 0.277681 0.094 Uiso 1 1 calc R U . . .
C3 C 0.6146(2) 0.3773(2) 0.1351(2) 0.0335(7) Uani 1 1 d . . . . .
C20 C 0.9859(3) 0.0006(4) 0.1359(4) 0.0713(14) Uani 1 1 d . . . . .
H20A H 0.978990 -0.051213 0.092931 0.107 Uiso 1 1 calc R U . . .
H20B H 1.018247 -0.027096 0.193152 0.107 Uiso 1 1 calc R U . . .
H20C H 1.023622 0.055772 0.126492 0.107 Uiso 1 1 calc R U . . .
B1 B 0.6800(3) 0.2187(3) 0.0785(2) 0.0339(7) Uani 1 1 d . . . . .

loop_
_atom_site_aniso_label
_atom_site_aniso_U_11
_atom_site_aniso_U_22
_atom_site_aniso_U_33
_atom_site_aniso_U_23
_atom_site_aniso_U_13
_atom_site_aniso_U_12
S1 0.0387(5) 0.0416(5) 0.0386(4) -0.0074(3) 0.0099(4) -0.0009(3)
S2 0.0393(5) 0.0393(5) 0.0393(4) -0.0062(3) 0.0148(4) -0.0005(3)
P1 0.0500(6) 0.0390(5) 0.0539(6) 0.0077(4) 0.0206(5) 0.0054(4)
F1 0.0558(14) 0.0681(16) 0.0769(16) 0.0135(13) 0.0382(13) 0.0261(12)
F2 0.0325(12) 0.0840(19) 0.0742(16) 0.0166(14) 0.0150(11) 0.0130(11)
F7 0.101(3) 0.153(4) 0.102(3) 0.024(3) -0.010(2) -0.073(3)
F5 0.202(5) 0.118(3) 0.159(4) 0.060(3) 0.091(4) 0.106(4)
F6 0.149(4) 0.092(3) 0.224(5) 0.054(3) 0.125(4) 0.060(3)
F3 0.184(4) 0.100(3) 0.0608(18) -0.0052(17) 0.058(2) -0.029(3)
F4 0.136(3) 0.088(2) 0.0683(18) 0.0216(16) 0.040(2) 0.004(2)
F8 0.158(4) 0.109(3) 0.107(3) 0.010(2) 0.028(3) -0.077(3)
N1 0.0294(14) 0.0399(16) 0.0399(14) -0.0037(12) 0.0119(11) -0.0009(11)
N2 0.0277(13) 0.0298(13) 0.0333(13) -0.0013(10) 0.0057(10) 0.0015(10)
C24 0.043(2) 0.072(3) 0.055(2) -0.007(2) 0.0153(18) -0.018(2)
C2 0.051(2) 0.0297(17) 0.0409(17) -0.0011(13) 0.0213(16) -0.0006(14)
C15 0.0291(15) 0.0320(16) 0.0325(14) -0.0056(12) 0.0104(12) -0.0025(12)
C11 0.0423(18) 0.0345(17) 0.0358(16) 0.0010(14) 0.0094(14) -0.0024(14)
C19 0.0345(17) 0.0353(17) 0.0378(16) 0.0041(13) 0.0104(14) -0.0054(13)
C10 0.0317(16) 0.0304(16) 0.0404(16) -0.0001(13) 0.0119(13) -0.0050(12)
C14 0.0321(16) 0.0348(17) 0.0387(16) -0.0004(13) 0.0112(13) -0.0017(13)
C17 0.0372(18) 0.0360(18) 0.0396(17) -0.0037(14) 0.0030(14) 0.0087(14)
C1 0.052(2) 0.0383(19) 0.0392(17) -0.0074(14) 0.0186(16) -0.0080(15)
C9 0.0303(16) 0.0276(15) 0.0429(17) 0.0067(13) 0.0138(13) -0.0007(12)
C5 0.0447(19) 0.0384(18) 0.0496(19) 0.0088(15) 0.0261(16) 0.0036(15)
C21 0.058(3) 0.045(2) 0.059(2) 0.0082(19) 0.007(2) 0.0142(19)
C13 0.0342(16) 0.0337(17) 0.0377(16) -0.0017(13) 0.0149(13) -0.0034(13)
C22 0.047(2) 0.045(2) 0.066(2) 0.0001(18) 0.0270(19) -0.0101(17)
C12 0.050(2) 0.043(2) 0.0372(17) -0.0032(15) 0.0152(15) -0.0058(16)
C25 0.0372(19) 0.046(2) 0.058(2) -0.0052(17) 0.0233(17) -0.0058(15)
C16 0.0306(17) 0.053(2) 0.0460(19) -0.0060(16) 0.0091(15) 0.0060(15)
C4 0.0360(17) 0.0291(15) 0.0426(17) 0.0057(13) 0.0193(14) 0.0001(13)
C6 0.045(2) 0.046(2) 0.059(2) 0.0141(17) 0.0313(18) 0.0106(16)
C18 0.0328(17) 0.052(2) 0.0488(19) -0.0040(16) 0.0165(15) -0.0088(15)
C26 0.043(2) 0.040(2) 0.053(2) -0.0022(16) 0.0101(17) -0.0060(16)
C8 0.0363(18) 0.0405(19) 0.0465(18) 0.0076(15) 0.0139(15) -0.0035(14)
C7 0.0321(18) 0.051(2) 0.060(2) 0.0166(18) 0.0168(16) 0.0061(15)
C23 0.049(2) 0.071(3) 0.055(2) -0.006(2) 0.0280(19) -0.006(2)
C27 0.065(3) 0.073(3) 0.049(2) 0.019(2) 0.020(2) 0.000(2)
C3 0.0404(17) 0.0276(15) 0.0366(16) 0.0033(12) 0.0188(14) -0.0005(13)
C20 0.042(2) 0.075(3) 0.098(4) 0.003(3) 0.028(2) 0.021(2)
B1 0.0318(18) 0.0309(18) 0.0410(18) -0.0016(15) 0.0156(15) -0.0025(14)

loop_
_atom_type_symbol
_atom_type_description
_atom_type_scat_dispersion_real
_atom_type_scat_dispersion_imag
_atom_type_scat_source
C C 0.0033 0.0016 'International Tables Vol C Tables 4.2.6.8 and 6.1.1.4'
H H 0.0000 0.0000 'International Tables Vol C Tables 4.2.6.8 and 6.1.1.4'
B B 0.0013 0.0007 'International Tables Vol C Tables 4.2.6.8 and 6.1.1.4'
F F 0.0171 0.0103 'International Tables Vol C Tables 4.2.6.8 and 6.1.1.4'
N N 0.0061 0.0033 'International Tables Vol C Tables 4.2.6.8 and 6.1.1.4'
P P 0.1023 0.0942 'International Tables Vol C Tables 4.2.6.8 and 6.1.1.4'
S S 0.1246 0.1234 'International Tables Vol C Tables 4.2.6.8 and 6.1.1.4'
Cl Cl 0.1484 0.1585 'International Tables Vol C Tables 4.2.6.8 and 6.1.1.4'

loop_
_geom_angle_atom_site_label_1
_geom_angle_atom_site_label_2
_geom_angle_atom_site_label_3
_geom_angle
_geom_angle_site_symmetry_1
_geom_angle_site_symmetry_3
_geom_angle_publ_flag
C1 S1 C14 92.11(17) . . ?
C12 S2 C13 92.33(17) . . ?
F7 P1 F6 89.5(3) . . ?
F7 P1 F4 87.3(2) . . ?
F7 P1 F8 175.8(2) . . ?
F5 P1 F7 94.0(3) . . ?
F5 P1 F6 173.4(3) . . ?
F5 P1 F3 91.7(2) . . ?
F5 P1 F4 88.0(2) . . ?
F5 P1 F8 86.0(3) . . ?
F6 P1 F4 86.6(2) . . ?
F6 P1 F8 90.0(3) . . ?
F3 P1 F7 95.1(2) . . ?
F3 P1 F6 93.6(3) . . ?
F3 P1 F4 177.6(2) . . ?
F3 P1 F8 89.1(2) . . ?
F8 P1 F4 88.4(2) . . ?
C15 N1 C16 108.7(3) . . ?
C15 N1 C18 128.3(3) . . ?
C16 N1 C18 122.9(3) . . ?
C15 N2 C19 127.4(3) . . ?
C15 N2 C17 108.6(3) . . ?
C17 N2 C19 123.7(3) . . ?
H24A C24 H24B 109.5 . . ?
H24A C24 H24C 109.5 . . ?
H24B C24 H24C 109.5 . . ?
C18 C24 H24A 109.5 . . ?
C18 C24 H24B 109.5 . . ?
C18 C24 H24C 109.5 . . ?
C1 C2 H2 123.0 . . ?
C1 C2 C3 114.0(3) . . ?
C3 C2 H2 123.0 . . ?
N1 C15 B1 128.0(3) . . ?
N2 C15 N1 107.6(3) . . ?
N2 C15 B1 124.3(3) . . ?
C10 C11 H11 123.5 . . ?
C12 C11 H11 123.5 . . ?
C12 C11 C10 113.1(3) . . ?
N2 C19 C26 106.8(3) . . ?
N2 C19 C27 109.6(3) . . ?
C25 C19 N2 112.1(3) . . ?
C25 C19 C26 109.5(3) . . ?
C25 C19 C27 106.6(3) . . ?
C26 C19 C27 112.3(3) . . ?
C11 C10 C9 120.6(3) . . ?
C13 C10 C11 112.2(3) . . ?
C13 C10 C9 127.0(3) . . ?
C3 C14 S1 110.4(2) . . ?
C3 C14 B1 131.6(3) . . ?
B1 C14 S1 117.8(2) . . ?
N2 C17 C21 128.1(3) . . ?
C16 C17 N2 106.7(3) . . ?
C16 C17 C21 125.2(3) . . ?
S1 C1 H1 123.9 . . ?
C2 C1 S1 112.2(3) . . ?
C2 C1 H1 123.9 . . ?
C4 C9 C10 126.8(3) . . ?
C8 C9 C10 115.6(3) . . ?
C8 C9 C4 117.6(3) . . ?
C4 C5 H5 118.6 . . ?
C6 C5 H5 118.6 . . ?
C6 C5 C4 122.8(4) . . ?
C17 C21 H21A 109.5 . . ?
C17 C21 H21B 109.5 . . ?
C17 C21 H21C 109.5 . . ?
H21A C21 H21B 109.5 . . ?
H21A C21 H21C 109.5 . . ?
H21B C21 H21C 109.5 . . ?
C10 C13 S2 109.9(2) . . ?
C10 C13 B1 131.5(3) . . ?
B1 C13 S2 118.3(2) . . ?
H22A C22 H22B 109.5 . . ?
H22A C22 H22C 109.5 . . ?
H22B C22 H22C 109.5 . . ?
C18 C22 H22A 109.5 . . ?
C18 C22 H22B 109.5 . . ?
C18 C22 H22C 109.5 . . ?
S2 C12 H12 123.8 . . ?
C11 C12 S2 112.4(3) . . ?
C11 C12 H12 123.8 . . ?
C19 C25 H25A 109.5 . . ?
C19 C25 H25B 109.5 . . ?
C19 C25 H25C 109.5 . . ?
H25A C25 H25B 109.5 . . ?
H25A C25 H25C 109.5 . . ?
H25B C25 H25C 109.5 . . ?
N1 C16 C20 129.4(4) . . ?
C17 C16 N1 108.3(3) . . ?
C17 C16 C20 122.3(4) . . ?
C9 C4 C3 127.0(3) . . ?
C5 C4 C9 117.4(3) . . ?
C5 C4 C3 115.6(3) . . ?
F1 C6 C5 120.6(4) . . ?
F1 C6 C7 120.2(3) . . ?
C5 C6 C7 119.2(3) . . ?
N1 C18 C23 107.5(3) . . ?
C24 C18 N1 108.2(3) . . ?
C24 C18 C23 113.7(3) . . ?
C22 C18 N1 113.8(3) . . ?
C22 C18 C24 107.5(3) . . ?
C22 C18 C23 106.3(3) . . ?
C19 C26 H26A 109.5 . . ?
C19 C26 H26B 109.5 . . ?
C19 C26 H26C 109.5 . . ?
H26A C26 H26B 109.5 . . ?
H26A C26 H26C 109.5 . . ?
H26B C26 H26C 109.5 . . ?
C9 C8 H8 119.0 . . ?
C7 C8 C9 121.9(4) . . ?
C7 C8 H8 119.0 . . ?
F2 C7 C6 118.7(3) . . ?
C8 C7 F2 120.1(4) . . ?
C8 C7 C6 121.2(3) . . ?
C18 C23 H23A 109.5 . . ?
C18 C23 H23B 109.5 . . ?
C18 C23 H23C 109.5 . . ?
H23A C23 H23B 109.5 . . ?
H23A C23 H23C 109.5 . . ?
H23B C23 H23C 109.5 . . ?
C19 C27 H27A 109.5 . . ?
C19 C27 H27B 109.5 . . ?
C19 C27 H27C 109.5 . . ?
H27A C27 H27B 109.5 . . ?
H27A C27 H27C 109.5 . . ?
H27B C27 H27C 109.5 . . ?
C2 C3 C4 121.7(3) . . ?
C14 C3 C2 111.2(3) . . ?
C14 C3 C4 126.8(3) . . ?
C16 C20 H20A 109.5 . . ?
C16 C20 H20B 109.5 . . ?
C16 C20 H20C 109.5 . . ?
H20A C20 H20B 109.5 . . ?
H20A C20 H20C 109.5 . . ?
H20B C20 H20C 109.5 . . ?
C14 B1 C15 120.4(3) . . ?
C13 B1 C15 119.3(3) . . ?
C13 B1 C14 120.0(3) . . ?

loop_
_geom_bond_atom_site_label_1
_geom_bond_atom_site_label_2
_geom_bond_distance
_geom_bond_site_symmetry_2
_geom_bond_publ_flag
S1 C14 1.753(3) . ?
S1 C1 1.707(4) . ?
S2 C13 1.744(3) . ?
S2 C12 1.711(4) . ?
P1 F7 1.552(3) . ?
P1 F5 1.550(4) . ?
P1 F6 1.557(4) . ?
P1 F3 1.552(3) . ?
P1 F4 1.610(3) . ?
P1 F8 1.589(4) . ?
F1 C6 1.350(4) . ?
F2 C7 1.371(4) . ?
N1 C15 1.364(4) . ?
N1 C16 1.379(5) . ?
N1 C18 1.533(4) . ?
N2 C15 1.360(4) . ?
N2 C19 1.522(4) . ?
N2 C17 1.403(4) . ?
C24 H24A 0.9800 . ?
C24 H24B 0.9800 . ?
C24 H24C 0.9800 . ?
C24 C18 1.528(5) . ?
C2 H2 0.9500 . ?
C2 C1 1.348(5) . ?
C2 C3 1.437(5) . ?
C15 B1 1.612(5) . ?
C11 H11 0.9500 . ?
C11 C10 1.436(5) . ?
C11 C12 1.351(5) . ?
C19 C25 1.508(5) . ?
C19 C26 1.534(5) . ?
C19 C27 1.540(5) . ?
C10 C9 1.477(5) . ?
C10 C13 1.394(5) . ?
C14 C3 1.394(5) . ?
C14 B1 1.522(5) . ?
C17 C21 1.503(5) . ?
C17 C16 1.361(5) . ?
C1 H1 0.9500 . ?
C9 C4 1.429(5) . ?
C9 C8 1.417(5) . ?
C5 H5 0.9500 . ?
C5 C4 1.411(5) . ?
C5 C6 1.360(5) . ?
C21 H21A 0.9800 . ?
C21 H21B 0.9800 . ?
C21 H21C 0.9800 . ?
C13 B1 1.513(5) . ?
C22 H22A 0.9800 . ?
C22 H22B 0.9800 . ?
C22 H22C 0.9800 . ?
C22 C18 1.518(6) . ?
C12 H12 0.9500 . ?
C25 H25A 0.9800 . ?
C25 H25B 0.9800 . ?
C25 H25C 0.9800 . ?
C16 C20 1.519(5) . ?
C4 C3 1.483(5) . ?
C6 C7 1.374(6) . ?
C18 C23 1.543(5) . ?
C26 H26A 0.9800 . ?
C26 H26B 0.9800 . ?
C26 H26C 0.9800 . ?
C8 H8 0.9500 . ?
C8 C7 1.347(5) . ?
C23 H23A 0.9800 . ?
C23 H23B 0.9800 . ?
C23 H23C 0.9800 . ?
C27 H27A 0.9800 . ?
C27 H27B 0.9800 . ?
C27 H27C 0.9800 . ?
C20 H20A 0.9800 . ?
C20 H20B 0.9800 . ?
C20 H20C 0.9800 . ?

loop_
_geom_torsion_atom_site_label_1
_geom_torsion_atom_site_label_2
_geom_torsion_atom_site_label_3
_geom_torsion_atom_site_label_4
_geom_torsion
_geom_torsion_site_symmetry_1
_geom_torsion_site_symmetry_2
_geom_torsion_site_symmetry_3
_geom_torsion_site_symmetry_4
_geom_torsion_publ_flag
S1 C14 C3 C2 3.6(3) . . . . ?
S1 C14 C3 C4 -170.2(2) . . . . ?
S1 C14 B1 C15 12.0(4) . . . . ?
S1 C14 B1 C13 -162.0(2) . . . . ?
S2 C13 B1 C15 -13.2(4) . . . . ?
S2 C13 B1 C14 160.9(2) . . . . ?
F1 C6 C7 F2 -0.9(5) . . . . ?
F1 C6 C7 C8 179.7(3) . . . . ?
N1 C15 B1 C14 -89.4(4) . . . . ?
N1 C15 B1 C13 84.7(4) . . . . ?
N2 C15 B1 C14 95.2(4) . . . . ?
N2 C15 B1 C13 -90.7(4) . . . . ?
N2 C17 C16 N1 -1.9(4) . . . . ?
N2 C17 C16 C20 178.0(4) . . . . ?
C15 N1 C16 C17 0.8(4) . . . . ?
C15 N1 C16 C20 -179.0(4) . . . . ?
C15 N1 C18 C24 115.2(4) . . . . ?
C15 N1 C18 C22 -4.1(5) . . . . ?
C15 N1 C18 C23 -121.6(4) . . . . ?
C15 N2 C19 C25 -17.7(4) . . . . ?
C15 N2 C19 C26 102.2(4) . . . . ?
C15 N2 C19 C27 -135.9(3) . . . . ?
C15 N2 C17 C21 -176.2(3) . . . . ?
C15 N2 C17 C16 2.3(4) . . . . ?
C11 C10 C9 C4 -157.3(3) . . . . ?
C11 C10 C9 C8 21.8(4) . . . . ?
C11 C10 C13 S2 -3.4(3) . . . . ?
C11 C10 C13 B1 170.4(3) . . . . ?
C19 N2 C15 N1 -175.7(3) . . . . ?
C19 N2 C15 B1 0.4(5) . . . . ?
C19 N2 C17 C21 -2.0(5) . . . . ?
C19 N2 C17 C16 176.5(3) . . . . ?
C10 C11 C12 S2 0.8(4) . . . . ?
C10 C9 C4 C5 178.2(3) . . . . ?
C10 C9 C4 C3 -3.1(5) . . . . ?
C10 C9 C8 C7 -178.1(3) . . . . ?
C10 C13 B1 C15 173.4(3) . . . . ?
C10 C13 B1 C14 -12.4(5) . . . . ?
C14 S1 C1 C2 2.4(3) . . . . ?
C17 N2 C15 N1 -1.8(3) . . . . ?
C17 N2 C15 B1 174.4(3) . . . . ?
C17 N2 C19 C25 169.2(3) . . . . ?
C17 N2 C19 C26 -70.9(4) . . . . ?
C17 N2 C19 C27 51.0(4) . . . . ?
C1 S1 C14 C3 -3.5(3) . . . . ?
C1 S1 C14 B1 171.1(3) . . . . ?
C1 C2 C3 C14 -1.9(4) . . . . ?
C1 C2 C3 C4 172.3(3) . . . . ?
C9 C10 C13 S2 170.8(3) . . . . ?
C9 C10 C13 B1 -15.4(6) . . . . ?
C9 C4 C3 C2 161.6(3) . . . . ?
C9 C4 C3 C14 -25.2(5) . . . . ?
C9 C8 C7 F2 -179.5(3) . . . . ?
C9 C8 C7 C6 -0.1(5) . . . . ?
C5 C4 C3 C2 -19.7(4) . . . . ?
C5 C4 C3 C14 153.5(3) . . . . ?
C5 C6 C7 F2 178.3(3) . . . . ?
C5 C6 C7 C8 -1.1(6) . . . . ?
C21 C17 C16 N1 176.7(3) . . . . ?
C21 C17 C16 C20 -3.4(6) . . . . ?
C13 S2 C12 C11 -2.4(3) . . . . ?
C13 C10 C9 C4 29.0(5) . . . . ?
C13 C10 C9 C8 -151.9(3) . . . . ?
C12 S2 C13 C10 3.3(3) . . . . ?
C12 S2 C13 B1 -171.4(3) . . . . ?
C12 C11 C10 C9 -172.8(3) . . . . ?
C12 C11 C10 C13 1.8(4) . . . . ?
C16 N1 C15 N2 0.6(3) . . . . ?
C16 N1 C15 B1 -175.4(3) . . . . ?
C16 N1 C18 C24 -64.2(4) . . . . ?
C16 N1 C18 C22 176.5(3) . . . . ?
C16 N1 C18 C23 59.1(4) . . . . ?
C4 C9 C8 C7 1.1(5) . . . . ?
C4 C5 C6 F1 -179.5(3) . . . . ?
C4 C5 C6 C7 1.2(5) . . . . ?
C6 C5 C4 C9 -0.2(5) . . . . ?
C6 C5 C4 C3 -179.0(3) . . . . ?
C18 N1 C15 N2 -178.8(3) . . . . ?
C18 N1 C15 B1 5.2(5) . . . . ?
C18 N1 C16 C17 -179.7(3) . . . . ?
C18 N1 C16 C20 0.5(6) . . . . ?
C8 C9 C4 C5 -0.9(4) . . . . ?
C8 C9 C4 C3 177.8(3) . . . . ?
C3 C2 C1 S1 -0.8(4) . . . . ?
C3 C14 B1 C15 -174.7(3) . . . . ?
C3 C14 B1 C13 11.2(5) . . . . ?
B1 C14 C3 C2 -170.0(3) . . . . ?
B1 C14 C3 C4 16.2(5) . . . . ?

loop_
_platon_squeeze_void_nr
_platon_squeeze_void_average_x
_platon_squeeze_void_average_y
_platon_squeeze_void_average_z
_platon_squeeze_void_volume
_platon_squeeze_void_count_electrons
_platon_squeeze_void_content
1 0.000 0.000 0.500 198 62 ' '
2 1.000 0.500 1.000 198 62 ' '
